data_2221921
loop_
_publ_author_name
'Ma, Pei-Hua'
'Fan, Zhi-Fang'
'Zhang, Yun-Qian'
'Xiao, Xin'
'Xue, Sai-Feng'

_publ_section_title
;
 2,2'-(Hexane-1,6-diyl)diisoquinolinium tetrachloridozincate(II)
;
_journal_coeditor_code BQ2137
_journal_issue 6
_journal_name_full 'Acta Crystallographica Section E'
_journal_page_first m655
_journal_paper_doi 10.1107/S1600536809017693
_journal_volume 65
_journal_year 2009
_chemical_formula_iupac '(C24 H26 N2) [Zn Cl4]'
_chemical_formula_moiety 'C24 H26 N2 2+, Cl4 Zn1 2-'
_chemical_formula_sum 'C24 H26 Cl4 N2 Zn'
_chemical_formula_weight 549.66
_chemical_name_systematic
;
2,2'-(Hexane-1,6-diyl)diisoquinolinium tetrachloridozincate(II)
;
_space_group_IT_number 4
_symmetry_cell_setting monoclinic
_symmetry_space_group_name_Hall 'P 2yb'
_symmetry_space_group_name_H-M 'P 1 21 1'
_atom_sites_solution_hydrogens geom
_atom_sites_solution_primary direct
_atom_sites_solution_secondary difmap
_audit_creation_method SHELXL-97
_cell_angle_alpha 90.000
_cell_angle_beta 108.826(2)
_cell_angle_gamma 90.000
_cell_formula_units_Z 4
_cell_length_a 10.066(2)
_cell_length_b 24.666(5)
_cell_length_c 10.392(2)
_cell_measurement_reflns_used 8189
_cell_measurement_temperature 293(2)
_cell_measurement_theta_max 25.02
_cell_measurement_theta_min 1.65
_cell_volume 2442.2(8)
_computing_cell_refinement 'SAINT (Bruker, 2002)'
_computing_data_collection 'SMART (Bruker, 2002)'
_computing_data_reduction 'SAINT (Bruker, 2002)'
_computing_molecular_graphics 'ORTEP-3 for Windows (Farrugia, 1997)'
_computing_publication_material 'WinGX (Farrugia, 1999)'
_computing_structure_refinement 'SHELXL97 (Sheldrick, 2008)'
_computing_structure_solution 'SHELXS97 (Sheldrick, 2008)'
_diffrn_ambient_temperature 293(2)
_diffrn_measured_fraction_theta_full 0.986
_diffrn_measured_fraction_theta_max 0.986
_diffrn_measurement_device_type 'Bruker SMART CCD area-detector'
_diffrn_measurement_method '\f and \w'
_diffrn_radiation_monochromator graphite
_diffrn_radiation_source 'fine-focus sealed tube'
_diffrn_radiation_type MoK\a
_diffrn_radiation_wavelength 0.71073
_diffrn_reflns_av_R_equivalents 0.0273
_diffrn_reflns_av_sigmaI/netI 0.0538
_diffrn_reflns_limit_h_max 11
_diffrn_reflns_limit_h_min -11
_diffrn_reflns_limit_k_max 29
_diffrn_reflns_limit_k_min -29
_diffrn_reflns_limit_l_max 12
_diffrn_reflns_limit_l_min -12
_diffrn_reflns_number 11146
_diffrn_reflns_theta_full 25.01
_diffrn_reflns_theta_max 25.01
_diffrn_reflns_theta_min 1.65
_diffrn_standards_interval_count 0
_diffrn_standards_interval_time 0
_diffrn_standards_number 0
_exptl_absorpt_coefficient_mu 1.458
_exptl_absorpt_correction_T_max 0.755
_exptl_absorpt_correction_T_min 0.708
_exptl_absorpt_correction_type multi-scan
_exptl_absorpt_process_details '(SADABS; Bruker, 2005)'
_exptl_crystal_colour colorless
_exptl_crystal_density_diffrn 1.495
_exptl_crystal_density_method 'not measured'
_exptl_crystal_description prism
_exptl_crystal_F_000 1128
_exptl_crystal_size_max 0.24
_exptl_crystal_size_mid 0.22
_exptl_crystal_size_min 0.19
_refine_diff_density_max 0.528
_refine_diff_density_min -0.274
_refine_ls_abs_structure_details 'Flack (1983)'
_refine_ls_abs_structure_Flack 0.263(12)
_refine_ls_extinction_method none
_refine_ls_goodness_of_fit_ref 1.048
_refine_ls_hydrogen_treatment constr
_refine_ls_matrix_type full
_refine_ls_number_parameters 559
_refine_ls_number_reflns 8189
_refine_ls_number_restraints 1
_refine_ls_restrained_S_all 1.048
_refine_ls_R_factor_all 0.0524
_refine_ls_R_factor_gt 0.0413
_refine_ls_shift/su_max 0.000
_refine_ls_shift/su_mean 0.000
_refine_ls_structure_factor_coef Fsqd
_refine_ls_weighting_details 'calc w=1/[\s^2^(Fo^2^)+(0.0514P)^2^+] where P=(Fo^2^+2Fc^2^)/3'
_refine_ls_weighting_scheme calc
_refine_ls_wR_factor_gt 0.0963
_refine_ls_wR_factor_ref 0.1010
_reflns_number_gt 6898
_reflns_number_total 8189
_reflns_threshold_expression I>2\s(I)
_cod_data_source_file bq2137.cif
_cod_data_source_block I
_cod_original_sg_symbol_Hall 'p 2yb'
_cod_original_sg_symbol_H-M 'P 21'
_cod_database_code 2221921
_cod_database_fobs_code 2221921

loop_
_symmetry_equiv_pos_as_xyz
'x, y, z'
'-x, y+1/2, -z'

loop_
_atom_site_type_symbol
_atom_site_label
_atom_site_fract_x
_atom_site_fract_y
_atom_site_fract_z
_atom_site_U_iso_or_equiv
_atom_site_adp_type
_atom_site_calc_flag
_atom_site_refinement_flags
_atom_site_occupancy
_atom_site_disorder_assembly
_atom_site_disorder_group
C C1 0.6424(7) 0.8906(2) 0.5696(6) 0.0438(16) Uani d . 1 . .
H H1 0.7012 0.8939 0.6590 0.053 Uiso calc R 1 . .
C C2 0.5037(7) 0.8871(2) 0.5450(6) 0.0402(14) Uani d . 1 . .
H H2 0.4674 0.8885 0.6167 0.048 Uiso calc R 1 . .
C C3 0.4126(6) 0.8813(2) 0.4109(6) 0.0327(14) Uani d . 1 . .
C C4 0.4749(6) 0.8794(2) 0.3035(6) 0.0331(13) Uani d . 1 . .
C C5 0.6204(6) 0.8838(2) 0.3404(6) 0.0340(14) Uani d . 1 . .
H H5 0.6622 0.8827 0.2726 0.041 Uiso calc R 1 . .
C C6 0.2646(7) 0.8791(2) 0.3751(7) 0.0445(15) Uani d . 1 . .
H H6 0.2228 0.8793 0.4428 0.053 Uiso calc R 1 . .
C C7 0.1821(6) 0.8766(2) 0.2405(6) 0.0449(15) Uani d . 1 . .
H H7 0.0849 0.8766 0.2178 0.054 Uiso calc R 1 . .
C C8 0.2448(6) 0.8740(2) 0.1369(6) 0.0381(14) Uani d . 1 . .
H H8 0.1881 0.8713 0.0466 0.046 Uiso calc R 1 . .
C C9 0.3871(6) 0.8754(2) 0.1673(6) 0.0363(14) Uani d . 1 . .
H H9 0.4265 0.8737 0.0978 0.044 Uiso calc R 1 . .
C C10 0.8554(6) 0.8982(3) 0.5011(7) 0.0489(18) Uani d . 1 . .
H H10A 0.8835 0.8890 0.4229 0.059 Uiso calc R 1 . .
H H10B 0.9052 0.8744 0.5753 0.059 Uiso calc R 1 . .
C C11 0.8960(6) 0.9567(2) 0.5418(6) 0.0413(14) Uani d . 1 . .
H H11A 0.8836 0.9637 0.6290 0.050 Uiso calc R 1 . .
H H11B 0.8333 0.9806 0.4754 0.050 Uiso calc R 1 . .
C C12 1.0468(6) 0.9698(3) 0.5517(6) 0.0444(16) Uani d . 1 . .
H H12A 1.0569 0.9643 0.4628 0.053 Uiso calc R 1 . .
H H12B 1.0637 1.0079 0.5741 0.053 Uiso calc R 1 . .
C C13 1.1580(6) 0.9373(3) 0.6536(5) 0.0459(16) Uani d . 1 . .
H H13A 1.2476 0.9449 0.6413 0.055 Uiso calc R 1 . .
H H13B 1.1381 0.8991 0.6347 0.055 Uiso calc R 1 . .
C C14 1.1717(5) 0.9480(3) 0.8037(5) 0.0375(13) Uani d . 1 . .
H H14A 1.0799 0.9450 0.8147 0.045 Uiso calc R 1 . .
H H14B 1.2318 0.9205 0.8603 0.045 Uiso calc R 1 . .
C C15 1.2317(7) 1.0033(2) 0.8507(6) 0.0423(15) Uani d . 1 . .
H H15A 1.3226 1.0068 0.8379 0.051 Uiso calc R 1 . .
H H15B 1.1702 1.0309 0.7963 0.051 Uiso calc R 1 . .
C C16 1.3714(6) 1.0060(2) 1.0920(6) 0.0343(14) Uani d . 1 . .
H H16 1.4484 0.9960 1.0665 0.041 Uiso calc R 1 . .
C C17 1.3897(6) 1.0148(2) 1.2312(6) 0.0313(13) Uani d . 1 . .
C C18 1.2714(6) 1.0299(2) 1.2658(6) 0.0399(15) Uani d . 1 . .
C C19 1.1421(6) 1.0346(2) 1.1615(7) 0.0464(16) Uani d . 1 . .
H H19 1.0623 1.0443 1.1827 0.056 Uiso calc R 1 . .
C C20 1.1325(6) 1.0252(2) 1.0313(6) 0.0444(15) Uani d . 1 . .
H H20 1.0457 1.0279 0.9638 0.053 Uiso calc R 1 . .
C C21 1.5238(6) 1.0102(2) 1.3312(6) 0.0321(14) Uani d . 1 . .
H H21 1.6016 1.0009 1.3063 0.039 Uiso calc R 1 . .
C C22 1.5376(7) 1.0196(2) 1.4624(6) 0.0445(15) Uani d . 1 . .
H H22 1.6252 1.0156 1.5281 0.053 Uiso calc R 1 . .
C C23 1.4217(8) 1.0354(2) 1.5025(7) 0.0524(19) Uani d . 1 . .
H H23 1.4339 1.0422 1.5936 0.063 Uiso calc R 1 . .
C C24 1.2900(7) 1.0407(2) 1.4061(7) 0.0473(16) Uani d . 1 . .
H H24 1.2139 1.0513 1.4323 0.057 Uiso calc R 1 . .
C C25 0.7866(6) 0.1287(3) 0.4333(6) 0.0461(15) Uani d . 1 . .
H H25 0.8725 0.1260 0.5022 0.055 Uiso calc R 1 . .
C C26 0.7785(7) 0.1196(3) 0.3046(7) 0.0488(17) Uani d . 1 . .
H H26 0.8596 0.1109 0.2845 0.059 Uiso calc R 1 . .
C C27 0.6484(6) 0.1228(2) 0.1972(6) 0.0355(13) Uani d . 1 . .
C C28 0.5293(6) 0.1381(2) 0.2328(6) 0.0297(13) Uani d . 1 . .
C C29 0.5447(6) 0.1472(2) 0.3690(5) 0.0289(12) Uani d . 1 . .
H H29 0.4668 0.1571 0.3932 0.035 Uiso calc R 1 . .
C C30 0.6318(7) 0.1124(3) 0.0592(6) 0.0437(16) Uani d . 1 . .
H H30 0.7086 0.1019 0.0339 0.052 Uiso calc R 1 . .
C C31 0.5034(7) 0.1177(2) -0.0365(6) 0.0439(15) Uani d . 1 . .
H H31 0.4943 0.1110 -0.1270 0.053 Uiso calc R 1 . .
C C32 0.3841(6) 0.1330(2) -0.0034(5) 0.0382(14) Uani d . 1 . .
H H32 0.2975 0.1366 -0.0708 0.046 Uiso calc R 1 . .
C C33 0.3975(6) 0.1422(2) 0.1286(6) 0.0346(13) Uani d . 1 . .
H H33 0.3185 0.1516 0.1515 0.041 Uiso calc R 1 . .
C C34 0.6825(6) 0.1510(2) 0.6086(6) 0.0400(14) Uani d . 1 . .
H H34A 0.7411 0.1226 0.6628 0.048 Uiso calc R 1 . .
H H34B 0.5909 0.1485 0.6203 0.048 Uiso calc R 1 . .
C C35 0.7466(5) 0.2055(2) 0.6595(5) 0.0310(11) Uani d . 1 . .
H H35A 0.6895 0.2338 0.6034 0.037 Uiso calc R 1 . .
H H35B 0.8393 0.2075 0.6503 0.037 Uiso calc R 1 . .
C C36 0.7584(5) 0.2156(2) 0.8064(5) 0.0322(13) Uani d . 1 . .
H H36A 0.6688 0.2072 0.8181 0.039 Uiso calc R 1 . .
H H36B 0.7763 0.2539 0.8257 0.039 Uiso calc R 1 . .
C C37 0.8733(5) 0.1829(2) 0.9109(5) 0.0372(14) Uani d . 1 . .
H H37A 0.8563 0.1447 0.8903 0.045 Uiso calc R 1 . .
H H37B 0.8649 0.1891 1.0002 0.045 Uiso calc R 1 . .
C C38 1.0249(5) 0.1961(2) 0.9173(5) 0.0355(13) Uani d . 1 . .
H H38A 1.0890 0.1725 0.9836 0.043 Uiso calc R 1 . .
H H38B 1.0354 0.1887 0.8294 0.043 Uiso calc R 1 . .
C C39 1.0640(6) 0.2547(2) 0.9556(6) 0.0406(15) Uani d . 1 . .
H H39A 1.0155 0.2781 0.8798 0.049 Uiso calc R 1 . .
H H39B 1.0342 0.2646 1.0324 0.049 Uiso calc R 1 . .
C C40 1.2976(6) 0.2689(2) 1.1181(6) 0.0328(13) Uani d . 1 . .
H H40 1.2561 0.2702 1.1861 0.039 Uiso calc R 1 . .
C C41 1.4448(6) 0.2733(2) 1.1543(6) 0.0280(13) Uani d . 1 . .
C C42 1.5065(6) 0.2720(2) 1.0519(6) 0.0313(12) Uani d . 1 . .
C C43 1.4151(6) 0.2673(2) 0.9159(6) 0.0360(14) Uani d . 1 . .
H H43 1.4528 0.2670 0.8451 0.043 Uiso calc R 1 . .
C C44 1.2763(6) 0.2631(2) 0.8872(6) 0.0376(14) Uani d . 1 . .
H H44 1.2187 0.2603 0.7973 0.045 Uiso calc R 1 . .
C C45 1.5328(6) 0.2760(2) 1.2922(6) 0.0327(13) Uani d . 1 . .
H H45 1.4931 0.2763 1.3616 0.039 Uiso calc R 1 . .
C C46 1.6741(6) 0.2781(2) 1.3229(6) 0.0358(14) Uani d . 1 . .
H H46 1.7313 0.2805 1.4131 0.043 Uiso calc R 1 . .
C C47 1.7329(6) 0.2767(2) 1.2202(6) 0.0422(14) Uani d . 1 . .
H H47 1.8301 0.2778 1.2427 0.051 Uiso calc R 1 . .
C C48 1.6543(6) 0.2737(2) 1.0885(6) 0.0379(15) Uani d . 1 . .
H H48 1.6972 0.2728 1.0216 0.045 Uiso calc R 1 . .
Cl Cl1 0.88950(14) 0.88576(5) 0.91266(15) 0.0409(3) Uani d . 1 . .
Cl Cl2 0.81540(16) 0.97308(6) 1.18102(13) 0.0441(4) Uani d . 1 . .
Cl Cl3 0.52795(15) 0.91812(7) 0.89273(15) 0.0475(4) Uani d . 1 . .
Cl Cl4 0.76150(15) 1.02597(5) 0.82706(13) 0.0355(3) Uani d . 1 . .
Cl Cl5 0.16104(15) 0.12917(5) 0.63448(13) 0.0358(3) Uani d . 1 . .
Cl Cl6 0.38644(15) 0.24126(7) 0.56637(15) 0.0461(4) Uani d . 1 . .
Cl Cl7 0.10464(16) 0.18099(6) 0.28203(13) 0.0444(4) Uani d . 1 . .
Cl Cl8 0.02407(14) 0.26899(6) 0.54912(14) 0.0413(3) Uani d . 1 . .
N N1 0.7007(5) 0.88939(18) 0.4672(5) 0.0365(11) Uani d . 1 . .
N N2 1.2473(5) 1.01179(18) 0.9969(5) 0.0343(11) Uani d . 1 . .
N N3 0.6674(5) 0.14215(18) 0.4643(5) 0.0339(11) Uani d . 1 . .
N N4 1.2176(5) 0.26308(18) 0.9914(5) 0.0363(12) Uani d . 1 . .
Zn Zn1 0.74988(6) 0.95121(2) 0.95564(6) 0.03348(16) Uani d . 1 . .
Zn Zn2 0.16703(6) 0.20425(2) 0.50571(6) 0.03468(16) Uani d . 1 . .

loop_
_atom_site_aniso_label
_atom_site_aniso_U_11
_atom_site_aniso_U_22
_atom_site_aniso_U_33
_atom_site_aniso_U_12
_atom_site_aniso_U_13
_atom_site_aniso_U_23
C1 0.058(4) 0.040(3) 0.031(4) -0.001(3) 0.011(3) 0.001(3)
C2 0.049(4) 0.038(3) 0.037(4) 0.001(3) 0.018(3) 0.003(3)
C3 0.042(4) 0.022(3) 0.033(4) -0.002(3) 0.010(3) 0.004(2)
C4 0.040(3) 0.030(3) 0.030(3) -0.002(2) 0.012(3) -0.001(2)
C5 0.041(4) 0.039(3) 0.026(4) 0.002(3) 0.016(3) 0.001(3)
C6 0.055(4) 0.041(3) 0.046(4) -0.006(3) 0.028(3) -0.004(3)
C7 0.040(4) 0.044(4) 0.049(4) -0.007(3) 0.012(3) -0.006(3)
C8 0.050(4) 0.036(3) 0.025(3) -0.003(3) 0.008(3) 0.001(3)
C9 0.052(4) 0.035(3) 0.025(3) 0.001(3) 0.016(3) -0.001(3)
C10 0.034(4) 0.053(4) 0.057(5) 0.010(3) 0.011(3) 0.002(3)
C11 0.044(4) 0.046(4) 0.032(3) 0.005(3) 0.010(3) -0.004(3)
C12 0.054(4) 0.050(4) 0.031(4) 0.001(3) 0.016(3) -0.004(3)
C13 0.033(3) 0.072(5) 0.034(4) -0.003(3) 0.013(3) -0.004(3)
C14 0.024(3) 0.054(3) 0.031(3) -0.004(3) 0.004(2) -0.003(3)
C15 0.052(4) 0.044(4) 0.026(3) -0.001(3) 0.006(3) 0.005(3)
C16 0.031(3) 0.030(3) 0.039(4) -0.002(2) 0.007(3) -0.007(3)
C17 0.037(3) 0.021(3) 0.040(4) -0.002(2) 0.018(3) -0.005(2)
C18 0.046(4) 0.030(3) 0.045(4) -0.009(3) 0.016(3) -0.006(3)
C19 0.038(4) 0.049(4) 0.057(4) 0.003(3) 0.023(3) -0.007(3)
C20 0.032(3) 0.053(4) 0.041(4) -0.003(3) 0.001(3) -0.007(3)
C21 0.043(4) 0.027(3) 0.027(3) -0.004(2) 0.013(3) 0.004(2)
C22 0.048(4) 0.032(3) 0.047(4) -0.005(3) 0.006(3) -0.001(3)
C23 0.086(6) 0.038(4) 0.037(4) -0.015(4) 0.026(4) -0.004(3)
C24 0.052(4) 0.050(4) 0.047(4) -0.010(3) 0.027(4) -0.009(3)
C25 0.036(4) 0.050(4) 0.045(4) 0.001(3) 0.003(3) -0.003(3)
C26 0.032(4) 0.054(4) 0.062(5) -0.007(3) 0.018(3) -0.012(4)
C27 0.038(3) 0.034(3) 0.036(3) -0.010(3) 0.014(3) -0.007(3)
C28 0.036(3) 0.022(3) 0.028(3) -0.003(2) 0.006(3) 0.002(2)
C29 0.037(3) 0.026(3) 0.022(3) -0.002(2) 0.007(3) 0.003(2)
C30 0.051(4) 0.047(4) 0.041(4) -0.006(3) 0.026(3) -0.011(3)
C31 0.066(5) 0.042(4) 0.022(3) -0.009(3) 0.013(3) -0.006(3)
C32 0.046(4) 0.034(3) 0.023(3) -0.002(3) -0.005(3) 0.004(2)
C33 0.041(3) 0.022(3) 0.037(4) 0.005(2) 0.006(3) -0.003(2)
C34 0.048(4) 0.041(3) 0.025(3) -0.006(3) 0.005(3) 0.001(3)
C35 0.031(3) 0.036(3) 0.024(3) 0.000(2) 0.006(2) 0.005(3)
C36 0.029(3) 0.035(3) 0.031(3) -0.004(2) 0.008(2) -0.005(2)
C37 0.033(3) 0.048(3) 0.026(3) -0.010(3) 0.004(3) -0.003(3)
C38 0.030(3) 0.042(3) 0.026(3) 0.000(3) -0.002(2) 0.000(3)
C39 0.023(3) 0.045(4) 0.046(4) 0.001(2) 0.000(3) 0.000(3)
C40 0.037(3) 0.025(3) 0.035(4) -0.001(2) 0.009(3) -0.004(3)
C41 0.033(3) 0.023(3) 0.027(3) 0.001(2) 0.008(3) 0.001(2)
C42 0.040(3) 0.028(3) 0.027(3) -0.002(2) 0.012(3) -0.002(2)
C43 0.045(4) 0.040(3) 0.023(3) -0.002(3) 0.011(3) -0.001(3)
C44 0.042(4) 0.045(3) 0.017(3) -0.004(3) -0.003(3) 0.003(3)
C45 0.046(4) 0.025(3) 0.025(3) -0.001(2) 0.008(3) 0.000(2)
C46 0.035(3) 0.039(3) 0.031(4) -0.001(3) 0.007(3) -0.003(3)
C47 0.034(3) 0.045(3) 0.041(4) 0.005(3) 0.003(3) 0.004(3)
C48 0.036(3) 0.048(4) 0.030(4) 0.002(3) 0.012(3) 0.001(3)
Cl1 0.0365(8) 0.0378(8) 0.0471(9) 0.0038(6) 0.0118(7) 0.0051(7)
Cl2 0.0472(9) 0.0663(10) 0.0171(7) -0.0117(7) 0.0082(7) -0.0044(6)
Cl3 0.0333(8) 0.0687(10) 0.0425(9) -0.0064(7) 0.0152(7) -0.0095(8)
Cl4 0.0477(9) 0.0298(7) 0.0268(7) 0.0028(6) 0.0089(7) 0.0055(6)
Cl5 0.0482(9) 0.0368(7) 0.0206(7) 0.0020(6) 0.0087(6) 0.0039(6)
Cl6 0.0305(8) 0.0726(10) 0.0371(9) -0.0096(7) 0.0133(7) -0.0084(8)
Cl7 0.0476(9) 0.0655(10) 0.0196(7) -0.0127(7) 0.0101(7) -0.0041(7)
Cl8 0.0319(8) 0.0489(8) 0.0412(9) 0.0032(6) 0.0092(7) 0.0054(7)
N1 0.039(3) 0.038(3) 0.032(3) 0.006(2) 0.010(2) 0.002(2)
N2 0.038(3) 0.036(3) 0.024(3) -0.001(2) 0.003(2) -0.001(2)
N3 0.034(3) 0.032(3) 0.030(3) -0.002(2) 0.003(2) -0.002(2)
N4 0.026(3) 0.030(3) 0.048(3) 0.003(2) 0.004(2) -0.002(2)
Zn1 0.0339(4) 0.0408(4) 0.0251(3) -0.0015(3) 0.0086(3) 0.0010(3)
Zn2 0.0316(4) 0.0468(4) 0.0246(4) -0.0016(3) 0.0077(3) 0.0014(3)

loop_
_atom_type_symbol
_atom_type_description
_atom_type_scat_dispersion_real
_atom_type_scat_dispersion_imag
_atom_type_scat_source
C C 0.0033 0.0016 'International Tables Vol C Tables 4.2.6.8 and 6.1.1.4'
H H 0.0000 0.0000 'International Tables Vol C Tables 4.2.6.8 and 6.1.1.4'
Cl Cl 0.1484 0.1585 'International Tables Vol C Tables 4.2.6.8 and 6.1.1.4'
N N 0.0061 0.0033 'International Tables Vol C Tables 4.2.6.8 and 6.1.1.4'
Zn Zn 0.2839 1.4301 'International Tables Vol C Tables 4.2.6.8 and 6.1.1.4'

loop_
_geom_angle_atom_site_label_1
_geom_angle_atom_site_label_2
_geom_angle_atom_site_label_3
_geom_angle_site_symmetry_1
_geom_angle_site_symmetry_3
_geom_angle
_geom_angle_publ_flag
C2 C1 N1 . . 122.1(6) ?
C2 C1 H1 . . 118.9 ?
N1 C1 H1 . . 118.9 ?
C1 C2 C3 . . 120.1(6) ?
C1 C2 H2 . . 120.0 ?
C3 C2 H2 . . 120.0 ?
C2 C3 C6 . . 123.9(5) ?
C2 C3 C4 . . 117.5(6) ?
C6 C3 C4 . . 118.5(5) ?
C5 C4 C9 . . 123.0(5) ?
C5 C4 C3 . . 117.7(5) ?
C9 C4 C3 . . 119.3(5) ?
N1 C5 C4 . . 122.5(5) ?
N1 C5 H5 . . 118.8 ?
C4 C5 H5 . . 118.8 ?
C7 C6 C3 . . 120.5(5) ?
C7 C6 H6 . . 119.8 ?
C3 C6 H6 . . 119.8 ?
C6 C7 C8 . . 120.2(6) ?
C6 C7 H7 . . 119.9 ?
C8 C7 H7 . . 119.9 ?
C9 C8 C7 . . 121.0(5) ?
C9 C8 H8 . . 119.5 ?
C7 C8 H8 . . 119.5 ?
C8 C9 C4 . . 120.4(5) ?
C8 C9 H9 . . 119.8 ?
C4 C9 H9 . . 119.8 ?
N1 C10 C11 . . 111.7(5) ?
N1 C10 H10A . . 109.3 ?
C11 C10 H10A . . 109.3 ?
N1 C10 H10B . . 109.3 ?
C11 C10 H10B . . 109.3 ?
H10A C10 H10B . . 107.9 ?
C10 C11 C12 . . 113.1(5) ?
C10 C11 H11A . . 109.0 ?
C12 C11 H11A . . 109.0 ?
C10 C11 H11B . . 109.0 ?
C12 C11 H11B . . 109.0 ?
H11A C11 H11B . . 107.8 ?
C13 C12 C11 . . 115.8(5) ?
C13 C12 H12A . . 108.3 ?
C11 C12 H12A . . 108.3 ?
C13 C12 H12B . . 108.3 ?
C11 C12 H12B . . 108.3 ?
H12A C12 H12B . . 107.4 ?
C12 C13 C14 . . 115.2(5) ?
C12 C13 H13A . . 108.5 ?
C14 C13 H13A . . 108.5 ?
C12 C13 H13B . . 108.5 ?
C14 C13 H13B . . 108.5 ?
H13A C13 H13B . . 107.5 ?
C15 C14 C13 . . 112.2(5) ?
C15 C14 H14A . . 109.2 ?
C13 C14 H14A . . 109.2 ?
C15 C14 H14B . . 109.2 ?
C13 C14 H14B . . 109.2 ?
H14A C14 H14B . . 107.9 ?
N2 C15 C14 . . 110.9(4) ?
N2 C15 H15A . . 109.5 ?
C14 C15 H15A . . 109.5 ?
N2 C15 H15B . . 109.5 ?
C14 C15 H15B . . 109.5 ?
H15A C15 H15B . . 108.0 ?
N2 C16 C17 . . 121.7(5) ?
N2 C16 H16 . . 119.1 ?
C17 C16 H16 . . 119.1 ?
C18 C17 C16 . . 117.5(5) ?
C18 C17 C21 . . 121.3(5) ?
C16 C17 C21 . . 121.1(5) ?
C17 C18 C19 . . 118.5(6) ?
C17 C18 C24 . . 117.9(6) ?
C19 C18 C24 . . 123.6(6) ?
C20 C19 C18 . . 120.6(6) ?
C20 C19 H19 . . 119.7 ?
C18 C19 H19 . . 119.7 ?
C19 C20 N2 . . 121.1(6) ?
C19 C20 H20 . . 119.4 ?
N2 C20 H20 . . 119.4 ?
C22 C21 C17 . . 119.5(6) ?
C22 C21 H21 . . 120.3 ?
C17 C21 H21 . . 120.3 ?
C21 C22 C23 . . 121.4(6) ?
C21 C22 H22 . . 119.3 ?
C23 C22 H22 . . 119.3 ?
C24 C23 C22 . . 120.0(6) ?
C24 C23 H23 . . 120.0 ?
C22 C23 H23 . . 120.0 ?
C23 C24 C18 . . 119.9(6) ?
C23 C24 H24 . . 120.0 ?
C18 C24 H24 . . 120.0 ?
C26 C25 N3 . . 119.9(6) ?
C26 C25 H25 . . 120.0 ?
N3 C25 H25 . . 120.0 ?
C25 C26 C27 . . 121.4(6) ?
C25 C26 H26 . . 119.3 ?
C27 C26 H26 . . 119.3 ?
C30 C27 C28 . . 118.8(5) ?
C30 C27 C26 . . 124.3(6) ?
C28 C27 C26 . . 117.0(5) ?
C29 C28 C27 . . 118.9(5) ?
C29 C28 C33 . . 122.3(5) ?
C27 C28 C33 . . 118.8(5) ?
N3 C29 C28 . . 121.3(5) ?
N3 C29 H29 . . 119.4 ?
C28 C29 H29 . . 119.4 ?
C31 C30 C27 . . 119.9(6) ?
C31 C30 H30 . . 120.0 ?
C27 C30 H30 . . 120.0 ?
C30 C31 C32 . . 122.2(5) ?
C30 C31 H31 . . 118.9 ?
C32 C31 H31 . . 118.9 ?
C33 C32 C31 . . 118.7(5) ?
C33 C32 H32 . . 120.6 ?
C31 C32 H32 . . 120.6 ?
C32 C33 C28 . . 121.6(5) ?
C32 C33 H33 . . 119.2 ?
C28 C33 H33 . . 119.2 ?
N3 C34 C35 . . 112.4(4) ?
N3 C34 H34A . . 109.1 ?
C35 C34 H34A . . 109.1 ?
N3 C34 H34B . . 109.1 ?
C35 C34 H34B . . 109.1 ?
H34A C34 H34B . . 107.9 ?
C34 C35 C36 . . 112.7(4) ?
C34 C35 H35A . . 109.1 ?
C36 C35 H35A . . 109.1 ?
C34 C35 H35B . . 109.1 ?
C36 C35 H35B . . 109.1 ?
H35A C35 H35B . . 107.8 ?
C35 C36 C37 . . 115.0(4) ?
C35 C36 H36A . . 108.5 ?
C37 C36 H36A . . 108.5 ?
C35 C36 H36B . . 108.5 ?
C37 C36 H36B . . 108.5 ?
H36A C36 H36B . . 107.5 ?
C36 C37 C38 . . 115.4(5) ?
C36 C37 H37A . . 108.4 ?
C38 C37 H37A . . 108.4 ?
C36 C37 H37B . . 108.4 ?
C38 C37 H37B . . 108.4 ?
H37A C37 H37B . . 107.5 ?
C39 C38 C37 . . 112.5(5) ?
C39 C38 H38A . . 109.1 ?
C37 C38 H38A . . 109.1 ?
C39 C38 H38B . . 109.1 ?
C37 C38 H38B . . 109.1 ?
H38A C38 H38B . . 107.8 ?
N4 C39 C38 . . 111.1(4) ?
N4 C39 H39A . . 109.4 ?
C38 C39 H39A . . 109.4 ?
N4 C39 H39B . . 109.4 ?
C38 C39 H39B . . 109.4 ?
H39A C39 H39B . . 108.0 ?
N4 C40 C41 . . 121.9(5) ?
N4 C40 H40 . . 119.1 ?
C41 C40 H40 . . 119.1 ?
C42 C41 C40 . . 118.9(5) ?
C42 C41 C45 . . 119.0(5) ?
C40 C41 C45 . . 122.1(5) ?
C41 C42 C48 . . 118.9(5) ?
C41 C42 C43 . . 117.1(5) ?
C48 C42 C43 . . 123.9(5) ?
C44 C43 C42 . . 121.6(5) ?
C44 C43 H43 . . 119.2 ?
C42 C43 H43 . . 119.2 ?
C43 C44 N4 . . 120.2(5) ?
C43 C44 H44 . . 119.9 ?
N4 C44 H44 . . 119.9 ?
C46 C45 C41 . . 120.3(5) ?
C46 C45 H45 . . 119.9 ?
C41 C45 H45 . . 119.9 ?
C45 C46 C47 . . 119.8(6) ?
C45 C46 H46 . . 120.1 ?
C47 C46 H46 . . 120.1 ?
C48 C47 C46 . . 122.1(6) ?
C48 C47 H47 . . 119.0 ?
C46 C47 H47 . . 119.0 ?
C47 C48 C42 . . 120.0(6) ?
C47 C48 H48 . . 120.0 ?
C42 C48 H48 . . 120.0 ?
C5 N1 C1 . . 120.2(5) ?
C5 N1 C10 . . 120.6(5) ?
C1 N1 C10 . . 119.1(5) ?
C16 N2 C20 . . 120.5(5) ?
C16 N2 C15 . . 120.6(5) ?
C20 N2 C15 . . 119.0(5) ?
C29 N3 C25 . . 121.6(5) ?
C29 N3 C34 . . 121.0(5) ?
C25 N3 C34 . . 117.5(5) ?
C40 N4 C44 . . 120.3(5) ?
C40 N4 C39 . . 121.3(5) ?
C44 N4 C39 . . 118.4(5) ?
Cl3 Zn1 Cl1 . . 107.53(6) ?
Cl3 Zn1 Cl2 . . 108.20(5) ?
Cl1 Zn1 Cl2 . . 112.11(6) ?
Cl3 Zn1 Cl4 . . 110.54(6) ?
Cl1 Zn1 Cl4 . . 107.69(5) ?
Cl2 Zn1 Cl4 . . 110.74(6) ?
Cl7 Zn2 Cl6 . . 107.83(6) ?
Cl7 Zn2 Cl8 . . 113.14(6) ?
Cl6 Zn2 Cl8 . . 106.28(6) ?
Cl7 Zn2 Cl5 . . 109.94(6) ?
Cl6 Zn2 Cl5 . . 111.50(6) ?
Cl8 Zn2 Cl5 . . 108.13(5) ?

loop_
_geom_bond_atom_site_label_1
_geom_bond_atom_site_label_2
_geom_bond_site_symmetry_2
_geom_bond_distance
_geom_bond_publ_flag
C1 C2 . 1.339(8) ?
C1 N1 . 1.371(7) ?
C1 H1 . 0.9300 ?
C2 C3 . 1.407(8) ?
C2 H2 . 0.9300 ?
C3 C6 . 1.415(8) ?
C3 C4 . 1.446(8) ?
C4 C5 . 1.393(7) ?
C4 C9 . 1.410(8) ?
C5 N1 . 1.312(7) ?
C5 H5 . 0.9300 ?
C6 C7 . 1.378(8) ?
C6 H6 . 0.9300 ?
C7 C8 . 1.415(8) ?
C7 H7 . 0.9300 ?
C8 C9 . 1.364(8) ?
C8 H8 . 0.9300 ?
C9 H9 . 0.9300 ?
C10 N1 . 1.497(7) ?
C10 C11 . 1.521(9) ?
C10 H10A . 0.9700 ?
C10 H10B . 0.9700 ?
C11 C12 . 1.522(7) ?
C11 H11A . 0.9700 ?
C11 H11B . 0.9700 ?
C12 C13 . 1.501(8) ?
C12 H12A . 0.9700 ?
C12 H12B . 0.9700 ?
C13 C14 . 1.543(7) ?
C13 H13A . 0.9700 ?
C13 H13B . 0.9700 ?
C14 C15 . 1.508(8) ?
C14 H14A . 0.9700 ?
C14 H14B . 0.9700 ?
C15 N2 . 1.491(7) ?
C15 H15A . 0.9700 ?
C15 H15B . 0.9700 ?
C16 N2 . 1.327(7) ?
C16 C17 . 1.414(8) ?
C16 H16 . 0.9300 ?
C17 C18 . 1.401(8) ?
C17 C21 . 1.418(7) ?
C18 C19 . 1.404(8) ?
C18 C24 . 1.434(8) ?
C19 C20 . 1.345(8) ?
C19 H19 . 0.9300 ?
C20 N2 . 1.356(7) ?
C20 H20 . 0.9300 ?
C21 C22 . 1.345(8) ?
C21 H21 . 0.9300 ?
C22 C23 . 1.414(8) ?
C22 H22 . 0.9300 ?
C23 C24 . 1.386(9) ?
C23 H23 . 0.9300 ?
C24 H24 . 0.9300 ?
C25 C26 . 1.333(8) ?
C25 N3 . 1.379(7) ?
C25 H25 . 0.9300 ?
C26 C27 . 1.422(8) ?
C26 H26 . 0.9300 ?
C27 C30 . 1.413(8) ?
C27 C28 . 1.414(7) ?
C28 C29 . 1.392(7) ?
C28 C33 . 1.420(7) ?
C29 N3 . 1.316(6) ?
C29 H29 . 0.9300 ?
C30 C31 . 1.359(8) ?
C30 H30 . 0.9300 ?
C31 C32 . 1.403(8) ?
C31 H31 . 0.9300 ?
C32 C33 . 1.354(8) ?
C32 H32 . 0.9300 ?
C33 H33 . 0.9300 ?
C34 N3 . 1.474(7) ?
C34 C35 . 1.510(7) ?
C34 H34A . 0.9700 ?
C34 H34B . 0.9700 ?
C35 C36 . 1.514(7) ?
C35 H35A . 0.9700 ?
C35 H35B . 0.9700 ?
C36 C37 . 1.535(7) ?
C36 H36A . 0.9700 ?
C36 H36B . 0.9700 ?
C37 C38 . 1.541(7) ?
C37 H37A . 0.9700 ?
C37 H37B . 0.9700 ?
C38 C39 . 1.519(8) ?
C38 H38A . 0.9700 ?
C38 H38B . 0.9700 ?
C39 N4 . 1.483(7) ?
C39 H39A . 0.9700 ?
C39 H39B . 0.9700 ?
C40 N4 . 1.311(7) ?
C40 C41 . 1.411(7) ?
C40 H40 . 0.9300 ?
C41 C42 . 1.395(7) ?
C41 C45 . 1.423(7) ?
C42 C48 . 1.412(7) ?
C42 C43 . 1.421(7) ?
C43 C44 . 1.334(7) ?
C43 H43 . 0.9300 ?
C44 N4 . 1.391(7) ?
C44 H44 . 0.9300 ?
C45 C46 . 1.355(7) ?
C45 H45 . 0.9300 ?
C46 C47 . 1.378(7) ?
C46 H46 . 0.9300 ?
C47 C48 . 1.344(8) ?
C47 H47 . 0.9300 ?
C48 H48 . 0.9300 ?
Cl1 Zn1 . 2.2773(15) y
Cl2 Zn1 . 2.2836(15) y
Cl3 Zn1 . 2.2674(16) y
Cl4 Zn1 . 2.3023(14) y
Cl5 Zn2 . 2.2969(14) y
Cl6 Zn2 . 2.2826(16) y
Cl7 Zn2 . 2.2770(15) y
Cl8 Zn2 . 2.2898(15) y

loop_
_geom_torsion_atom_site_label_1
_geom_torsion_atom_site_label_2
_geom_torsion_atom_site_label_3
_geom_torsion_atom_site_label_4
_geom_torsion_site_symmetry_1
_geom_torsion_site_symmetry_2
_geom_torsion_site_symmetry_3
_geom_torsion_site_symmetry_4
_geom_torsion
_geom_torsion_publ_flag
N1 C1 C2 C3 . . . . 0.8(9) ?
C1 C2 C3 C6 . . . . -177.9(5) ?
C1 C2 C3 C4 . . . . 0.0(8) ?
C2 C3 C4 C5 . . . . -0.5(8) ?
C6 C3 C4 C5 . . . . 177.6(5) ?
C2 C3 C4 C9 . . . . -178.0(5) ?
C6 C3 C4 C9 . . . . 0.1(8) ?
C9 C4 C5 N1 . . . . 177.5(5) ?
C3 C4 C5 N1 . . . . 0.1(8) ?
C2 C3 C6 C7 . . . . 176.2(6) ?
C4 C3 C6 C7 . . . . -1.7(8) ?
C3 C6 C7 C8 . . . . 2.6(8) ?
C6 C7 C8 C9 . . . . -1.8(8) ?
C7 C8 C9 C4 . . . . 0.1(8) ?
C5 C4 C9 C8 . . . . -176.6(5) ?
C3 C4 C9 C8 . . . . 0.7(8) ?
N1 C10 C11 C12 . . . . -169.4(5) ?
C10 C11 C12 C13 . . . . -60.5(7) ?
C11 C12 C13 C14 . . . . -67.0(7) ?
C12 C13 C14 C15 . . . . -70.1(7) ?
C13 C14 C15 N2 . . . . -178.4(5) ?
N2 C16 C17 C18 . . . . 0.0(8) ?
N2 C16 C17 C21 . . . . -177.9(5) ?
C16 C17 C18 C19 . . . . 1.0(7) ?
C21 C17 C18 C19 . . . . 178.8(5) ?
C16 C17 C18 C24 . . . . -177.8(5) ?
C21 C17 C18 C24 . . . . 0.1(8) ?
C17 C18 C19 C20 . . . . -0.5(9) ?
C24 C18 C19 C20 . . . . 178.2(6) ?
C18 C19 C20 N2 . . . . -1.1(9) ?
C18 C17 C21 C22 . . . . 1.3(8) ?
C16 C17 C21 C22 . . . . 179.0(5) ?
C17 C21 C22 C23 . . . . -1.8(8) ?
C21 C22 C23 C24 . . . . 1.0(9) ?
C22 C23 C24 C18 . . . . 0.4(9) ?
C17 C18 C24 C23 . . . . -0.9(8) ?
C19 C18 C24 C23 . . . . -179.6(6) ?
N3 C25 C26 C27 . . . . -0.7(10) ?
C25 C26 C27 C30 . . . . -178.5(6) ?
C25 C26 C27 C28 . . . . 2.3(9) ?
C30 C27 C28 C29 . . . . 178.6(5) ?
C26 C27 C28 C29 . . . . -2.1(7) ?
C30 C27 C28 C33 . . . . 0.1(8) ?
C26 C27 C28 C33 . . . . 179.4(5) ?
C27 C28 C29 N3 . . . . 0.3(7) ?
C33 C28 C29 N3 . . . . 178.8(5) ?
C28 C27 C30 C31 . . . . 0.7(8) ?
C26 C27 C30 C31 . . . . -178.5(6) ?
C27 C30 C31 C32 . . . . -0.5(9) ?
C30 C31 C32 C33 . . . . -0.5(9) ?
C31 C32 C33 C28 . . . . 1.4(8) ?
C29 C28 C33 C32 . . . . -179.7(5) ?
C27 C28 C33 C32 . . . . -1.2(8) ?
N3 C34 C35 C36 . . . . 178.3(4) ?
C34 C35 C36 C37 . . . . 73.1(6) ?
C35 C36 C37 C38 . . . . 64.7(6) ?
C36 C37 C38 C39 . . . . 60.8(6) ?
C37 C38 C39 N4 . . . . 167.1(5) ?
N4 C40 C41 C42 . . . . 0.8(7) ?
N4 C40 C41 C45 . . . . -175.7(5) ?
C40 C41 C42 C48 . . . . -176.9(5) ?
C45 C41 C42 C48 . . . . -0.3(8) ?
C40 C41 C42 C43 . . . . 1.0(7) ?
C45 C41 C42 C43 . . . . 177.7(5) ?
C41 C42 C43 C44 . . . . -1.2(8) ?
C48 C42 C43 C44 . . . . 176.6(6) ?
C42 C43 C44 N4 . . . . -0.4(8) ?
C42 C41 C45 C46 . . . . 0.9(8) ?
C40 C41 C45 C46 . . . . 177.5(5) ?
C41 C45 C46 C47 . . . . -1.1(8) ?
C45 C46 C47 C48 . . . . 0.6(9) ?
C46 C47 C48 C42 . . . . 0.1(9) ?
C41 C42 C48 C47 . . . . -0.2(8) ?
C43 C42 C48 C47 . . . . -178.1(6) ?
C4 C5 N1 C1 . . . . 0.7(8) ?
C4 C5 N1 C10 . . . . -175.3(5) ?
C2 C1 N1 C5 . . . . -1.2(9) ?
C2 C1 N1 C10 . . . . 174.8(5) ?
C11 C10 N1 C5 . . . . 105.5(6) ?
C11 C10 N1 C1 . . . . -70.5(7) ?
C17 C16 N2 C20 . . . . -1.5(8) ?
C17 C16 N2 C15 . . . . 178.9(5) ?
C19 C20 N2 C16 . . . . 2.1(9) ?
C19 C20 N2 C15 . . . . -178.3(5) ?
C14 C15 N2 C16 . . . . 100.4(6) ?
C14 C15 N2 C20 . . . . -79.2(7) ?
C28 C29 N3 C25 . . . . 1.4(8) ?
C28 C29 N3 C34 . . . . -179.0(5) ?
C26 C25 N3 C29 . . . . -1.2(9) ?
C26 C25 N3 C34 . . . . 179.2(5) ?
C35 C34 N3 C29 . . . . -102.7(6) ?
C35 C34 N3 C25 . . . . 77.0(7) ?
C41 C40 N4 C44 . . . . -2.5(8) ?
C41 C40 N4 C39 . . . . 175.7(5) ?
C43 C44 N4 C40 . . . . 2.3(8) ?
C43 C44 N4 C39 . . . . -176.0(5) ?
C38 C39 N4 C40 . . . . -104.8(6) ?
C38 C39 N4 C44 . . . . 73.4(6) ?
